data_4131463
loop_
_publ_author_name
'Goudy, Violaine'
'Jaoul, Arnaud'
'Cordier, Marie'
'Clavagu\'era, Carine'
'Nocton, Gr\'egory'

_publ_section_title
;
 Tuning the Stability of Pd(IV) Intermediates Using a Redox Non-innocent
 Ligand Combined with an Organolanthanide Fragment.
;
_journal_issue 31
_journal_name_full 'Journal of the American Chemical Society'
_journal_page_first 10633
_journal_page_last 10636
_journal_paper_doi 10.1021/jacs.7b05634
_journal_volume 139
_journal_year 2017
_chemical_formula_moiety 'C32 H42 N4 Pd Yb'
_chemical_formula_sum 'C32 H42 N4 Pd Yb'
_chemical_formula_weight 762.13
_space_group_crystal_system monoclinic
_space_group_IT_number 14
_space_group_name_Hall '-P 2ybc'
_space_group_name_H-M_alt 'P 1 21/c 1'
_atom_sites_solution_hydrogens geom
_audit_creation_method SHELXL-2014/7
_cell_angle_alpha 90
_cell_angle_beta 90.146(2)
_cell_angle_gamma 90
_cell_formula_units_Z 4
_cell_length_a 10.2105(3)
_cell_length_b 16.5219(6)
_cell_length_c 21.1056(5)
_cell_measurement_reflns_used 8079
_cell_measurement_temperature 150.0(1)
_cell_measurement_theta_max 27.485
_cell_measurement_theta_min 0.998
_cell_volume 3560.44(19)
_computing_cell_refinement 'DENZO (Otwinowski & Minor, 1997) & COLLECT'
_computing_data_collection 'COLLECT (Hooft, R.W.W., 1998)'
_computing_data_reduction 'DENZO & COLLECT'
_computing_molecular_graphics 'PLATON (Spek, 2009)'
_computing_structure_refinement 'SHELXL-2014/7 (Sheldrick, 2014)'
_computing_structure_solution SHELXS-97(Sheldrick,1990)
_diffrn_ambient_temperature 150.0(1)
_diffrn_measured_fraction_theta_full 0.996
_diffrn_measured_fraction_theta_max 0.991
_diffrn_measurement_device_type 'Kappa APEX II'
_diffrn_measurement_method 'phi and omega scans'
_diffrn_radiation_type MoK\a
_diffrn_radiation_wavelength 0.71069
_diffrn_reflns_av_R_equivalents 0.0516
_diffrn_reflns_av_unetI/netI 0.0445
_diffrn_reflns_Laue_measured_fraction_full 0.996
_diffrn_reflns_Laue_measured_fraction_max 0.991
_diffrn_reflns_limit_h_max 11
_diffrn_reflns_limit_h_min -13
_diffrn_reflns_limit_k_max 21
_diffrn_reflns_limit_k_min -21
_diffrn_reflns_limit_l_max 27
_diffrn_reflns_limit_l_min -24
_diffrn_reflns_number 28347
_diffrn_reflns_point_group_measured_fraction_full 0.996
_diffrn_reflns_point_group_measured_fraction_max 0.991
_diffrn_reflns_theta_full 25.240
_diffrn_reflns_theta_max 27.464
_diffrn_reflns_theta_min 1.930
_exptl_absorpt_coefficient_mu 3.138
_exptl_absorpt_correction_T_max 1.20563
_exptl_absorpt_correction_T_min 0.8462
_exptl_absorpt_correction_type multi-scan
_exptl_absorpt_process_details DENZO/SCALEPACK
_exptl_crystal_colour 'dark purple red'
_exptl_crystal_density_diffrn 1.422
_exptl_crystal_description needle
_exptl_crystal_F_000 1512
_exptl_crystal_size_max 0.400
_exptl_crystal_size_mid 0.080
_exptl_crystal_size_min 0.080
_refine_diff_density_max 1.106
_refine_diff_density_min -1.098
_refine_diff_density_rms 0.159
_refine_ls_extinction_method none
_refine_ls_goodness_of_fit_ref 1.083
_refine_ls_hydrogen_treatment constr
_refine_ls_matrix_type full
_refine_ls_number_parameters 356
_refine_ls_number_reflns 7894
_refine_ls_number_restraints 36
_refine_ls_restrained_S_all 1.080
_refine_ls_R_factor_all 0.0704
_refine_ls_R_factor_gt 0.0561
_refine_ls_shift/su_max 0.000
_refine_ls_shift/su_mean 0.000
_refine_ls_structure_factor_coef Fsqd
_refine_ls_weighting_details 'w=1/[\s^2^(Fo^2^)+(0.0430P)^2^+30.4406P] where P=(Fo^2^+2Fc^2^)/3'
_refine_ls_weighting_scheme calc
_refine_ls_wR_factor_gt 0.1249
_refine_ls_wR_factor_ref 0.1340
_reflns_Friedel_coverage 0.000
_reflns_number_gt 6707
_reflns_number_total 7894
_reflns_threshold_expression 'I > 2\s(I)'
_cod_data_source_file ja7b05634_si_002.cif
_cod_data_source_block 4
_cod_original_sg_symbol_H-M 'P 21/c'
_cod_database_code 4131463
_shelx_shelxl_version_number 2014/7
_shelx_space_group_comment
;
The symmetry employed for this shelxl refinement is uniquely defined
by the following loop, which should always be used as a source of
symmetry information in preference to the above space-group names.
They are only intended as comments.
;
_shelx_estimated_absorpt_t_min 0.367
_shelx_estimated_absorpt_t_max 0.787

loop_
_space_group_symop_operation_xyz
'x, y, z'
'-x, y+1/2, -z+1/2'
'-x, -y, -z'
'x, -y-1/2, z-1/2'

loop_
_atom_site_label
_atom_site_type_symbol
_atom_site_fract_x
_atom_site_fract_y
_atom_site_fract_z
_atom_site_U_iso_or_equiv
_atom_site_adp_type
_atom_site_occupancy
_atom_site_site_symmetry_order
_atom_site_calc_flag
_atom_site_refinement_flags_posn
_atom_site_refinement_flags_adp
Yb1 Yb 0.75337(5) 0.46453(2) 0.75111(2) 0.02889(10) Uani 1 1 d . .
Pd1 Pd 0.74133(14) 0.81347(4) 0.97476(3) 0.03860(18) Uani 1 1 d . .
N1 N 0.7559(12) 0.5420(4) 0.8398(3) 0.0341(15) Uani 1 1 d . .
N2 N 0.7488(13) 0.5955(4) 0.7898(3) 0.0348(15) Uani 1 1 d . .
N3 N 0.7434(13) 0.7900(4) 0.8733(3) 0.0344(15) Uani 1 1 d . U
N4 N 0.7502(15) 0.6824(4) 0.9738(3) 0.0458(17) Uani 1 1 d . .
C1 C 0.7481(15) 0.6767(4) 0.8003(3) 0.0307(14) Uani 1 1 d . U
C2 C 0.7436(13) 0.7096(4) 0.8619(3) 0.0288(15) Uani 1 1 d . U
C3 C 0.7427(16) 0.6548(5) 0.9140(3) 0.032(2) Uani 1 1 d . .
C4 C 0.7471(19) 0.5704(5) 0.9009(3) 0.039(2) Uani 1 1 d . .
C5 C 0.745(2) 0.5153(6) 0.9526(4) 0.054(3) Uani 1 1 d . .
H5 H 0.7455 0.4585 0.9456 0.065 Uiso 1 1 calc R U
C6 C 0.741(3) 0.5455(5) 1.0119(4) 0.057(3) Uani 1 1 d . .
H6 H 0.7368 0.5100 1.0472 0.069 Uiso 1 1 calc R U
C7 C 0.745(2) 0.6297(6) 1.0211(4) 0.063(3) Uani 1 1 d . .
H7 H 0.7427 0.6499 1.0632 0.075 Uiso 1 1 calc R U
C8 C 0.734(2) 0.8219(7) 1.0689(5) 0.051(3) Uani 1 1 d . .
H8A H 0.7388 0.8789 1.0814 0.076 Uiso 1 1 calc R U
H8B H 0.8080 0.7924 1.0875 0.076 Uiso 1 1 calc R U
H8C H 0.6518 0.7985 1.0842 0.076 Uiso 1 1 calc R U
C9 C 0.7277(19) 0.9337(6) 0.9714(5) 0.058(4) Uani 1 1 d . .
H9A H 0.7426 0.9522 0.9279 0.088 Uiso 1 1 calc R U
H9B H 0.7936 0.9576 0.9995 0.088 Uiso 1 1 calc R U
H9C H 0.6401 0.9503 0.9852 0.088 Uiso 1 1 calc R U
C10 C 0.7392(13) 0.8410(5) 0.8244(4) 0.0336(18) Uani 1 1 d . U
H10 H 0.7338 0.8976 0.8321 0.040 Uiso 1 1 calc R U
C11 C 0.7427(14) 0.8129(5) 0.7616(4) 0.0342(16) Uani 1 1 d . U
H11 H 0.7410 0.8507 0.7278 0.041 Uiso 1 1 calc R U
C12 C 0.7483(12) 0.7327(4) 0.7486(4) 0.0331(14) Uani 1 1 d . U
H12 H 0.7523 0.7140 0.7060 0.040 Uiso 1 1 calc R U
C13 C 0.5399(15) 0.3939(10) 0.7861(7) 0.046(4) Uani 1 1 d . .
C14 C 0.5009(13) 0.4752(8) 0.7703(8) 0.042(4) Uani 1 1 d . .
C15 C 0.5220(12) 0.4804(8) 0.7025(6) 0.036(3) Uani 1 1 d . .
C16 C 0.5650(12) 0.4080(8) 0.6805(7) 0.042(3) Uani 1 1 d . .
C17 C 0.5784(11) 0.3553(9) 0.7308(8) 0.047(4) Uani 1 1 d . .
C18 C 0.6069(12) 0.2629(7) 0.7273(7) 0.054(3) Uani 1 1 d . .
H18A H 0.5287 0.2327 0.7402 0.082 Uiso 1 1 calc R U
H18B H 0.6798 0.2495 0.7557 0.082 Uiso 1 1 calc R U
H18C H 0.6300 0.2482 0.6837 0.082 Uiso 1 1 calc R U
C19 C 0.5877(13) 0.3889(9) 0.6107(6) 0.057(3) Uani 1 1 d . .
H19A H 0.6287 0.4356 0.5900 0.085 Uiso 1 1 calc R U
H19B H 0.5037 0.3772 0.5901 0.085 Uiso 1 1 calc R U
H19C H 0.6454 0.3417 0.6070 0.085 Uiso 1 1 calc R U
C20 C 0.4869(12) 0.5550(7) 0.6669(7) 0.051(3) Uani 1 1 d . .
H20A H 0.5183 0.5505 0.6232 0.076 Uiso 1 1 calc R U
H20B H 0.5278 0.6020 0.6873 0.076 Uiso 1 1 calc R U
H20C H 0.3916 0.5617 0.6668 0.076 Uiso 1 1 calc R U
C21 C 0.4437(13) 0.5345(8) 0.8140(8) 0.057(4) Uani 1 1 d . .
H21A H 0.4437 0.5123 0.8570 0.085 Uiso 1 1 calc R U
H21B H 0.3536 0.5465 0.8010 0.085 Uiso 1 1 calc R U
H21C H 0.4957 0.5844 0.8131 0.085 Uiso 1 1 calc R U
C22 C 0.5327(14) 0.3546(9) 0.8515(6) 0.057(4) Uani 1 1 d . .
H22A H 0.6199 0.3354 0.8640 0.086 Uiso 1 1 calc R U
H22B H 0.4720 0.3087 0.8501 0.086 Uiso 1 1 calc R U
H22C H 0.5016 0.3944 0.8825 0.086 Uiso 1 1 calc R U
C23 C 0.9562(13) 0.3769(9) 0.7761(7) 0.040(3) Uani 1 1 d . .
C24 C 0.9935(12) 0.4578(9) 0.7817(7) 0.036(3) Uani 1 1 d . .
C25 C 0.9940(12) 0.4946(8) 0.7227(7) 0.038(3) Uani 1 1 d . .
C26 C 0.9485(12) 0.4374(8) 0.6788(6) 0.039(3) Uani 1 1 d . .
C27 C 0.9283(15) 0.3627(9) 0.7133(8) 0.046(4) Uani 1 1 d . .
C28 C 0.9077(11) 0.2831(7) 0.6792(7) 0.059(4) Uani 1 1 d . .
H28A H 0.9928 0.2595 0.6685 0.088 Uiso 1 1 calc R U
H28B H 0.8574 0.2925 0.6403 0.088 Uiso 1 1 calc R U
H28C H 0.8595 0.2459 0.7067 0.088 Uiso 1 1 calc R U
C29 C 0.9462(14) 0.4498(10) 0.6069(5) 0.062(4) Uani 1 1 d . .
H29A H 1.0353 0.4446 0.5901 0.093 Uiso 1 1 calc R U
H29B H 0.9122 0.5039 0.5972 0.093 Uiso 1 1 calc R U
H29C H 0.8897 0.4088 0.5873 0.093 Uiso 1 1 calc R U
C30 C 1.0368(13) 0.5826(7) 0.7087(8) 0.065(4) Uani 1 1 d . .
H30A H 0.9848 0.6041 0.6734 0.098 Uiso 1 1 calc R U
H30B H 1.1298 0.5834 0.6974 0.098 Uiso 1 1 calc R U
H30C H 1.0228 0.6161 0.7464 0.098 Uiso 1 1 calc R U
C31 C 1.0452(15) 0.4963(15) 0.8434(8) 0.101(8) Uani 1 1 d . .
H31A H 1.1363 0.4797 0.8503 0.151 Uiso 1 1 calc R U
H31B H 0.9915 0.4783 0.8791 0.151 Uiso 1 1 calc R U
H31C H 1.0407 0.5554 0.8400 0.151 Uiso 1 1 calc R U
C32 C 0.9455(15) 0.3145(11) 0.8275(7) 0.073(5) Uani 1 1 d . .
H32A H 0.9107 0.3398 0.8660 0.110 Uiso 1 1 calc R U
H32B H 1.0323 0.2919 0.8364 0.110 Uiso 1 1 calc R U
H32C H 0.8864 0.2711 0.8138 0.110 Uiso 1 1 calc R U

loop_
_atom_site_aniso_label
_atom_site_aniso_U_11
_atom_site_aniso_U_22
_atom_site_aniso_U_33
_atom_site_aniso_U_23
_atom_site_aniso_U_13
_atom_site_aniso_U_12
Yb1 0.03360(17) 0.02369(15) 0.02939(16) -0.00398(12) 0.0011(6) -0.0010(2)
Pd1 0.0520(4) 0.0346(3) 0.0292(3) -0.0096(3) 0.0009(6) 0.0023(5)
N1 0.044(4) 0.025(3) 0.034(3) -0.006(3) -0.009(6) -0.011(5)
N2 0.048(4) 0.025(3) 0.031(3) -0.003(2) -0.008(6) -0.012(6)
N3 0.041(4) 0.027(2) 0.035(2) -0.0057(16) 0.000(4) -0.007(3)
N4 0.073(5) 0.033(3) 0.031(3) -0.008(3) 0.003(10) 0.003(7)
C1 0.032(4) 0.030(3) 0.029(2) -0.0042(17) 0.004(4) -0.014(4)
C2 0.030(4) 0.028(2) 0.029(2) -0.0040(17) 0.001(4) -0.008(4)
C3 0.040(5) 0.034(4) 0.023(3) 0.005(3) 0.010(6) -0.015(6)
C4 0.060(6) 0.033(4) 0.024(3) -0.001(3) -0.002(8) -0.011(8)
C5 0.097(9) 0.039(5) 0.026(4) -0.002(3) -0.012(9) -0.019(10)
C6 0.114(11) 0.036(4) 0.023(4) 0.006(3) 0.017(10) 0.010(10)
C7 0.105(10) 0.054(6) 0.028(4) -0.012(4) 0.022(11) -0.001(11)
C8 0.052(9) 0.055(6) 0.046(5) -0.021(5) 0.000(7) 0.015(7)
C9 0.088(12) 0.042(5) 0.045(5) -0.031(5) 0.002(8) 0.020(7)
C10 0.034(5) 0.029(3) 0.038(2) -0.0036(18) -0.001(3) -0.008(4)
C11 0.031(4) 0.034(2) 0.038(3) -0.0043(18) -0.002(4) -0.004(4)
C12 0.036(4) 0.033(2) 0.031(2) -0.0031(18) 0.010(5) -0.007(3)
C13 0.048(8) 0.054(9) 0.035(6) -0.001(6) 0.008(5) -0.022(6)
C14 0.027(6) 0.035(6) 0.064(11) 0.002(6) 0.001(6) -0.003(4)
C15 0.038(6) 0.042(7) 0.029(6) -0.004(5) 0.011(5) -0.003(5)
C16 0.039(6) 0.039(7) 0.049(8) -0.010(6) 0.004(5) -0.003(5)
C17 0.014(5) 0.044(7) 0.083(12) -0.007(7) 0.009(5) -0.007(4)
C18 0.054(7) 0.038(6) 0.072(8) 0.000(6) 0.003(6) -0.014(5)
C19 0.055(8) 0.072(9) 0.042(7) -0.023(6) 0.004(5) -0.007(7)
C20 0.049(7) 0.034(6) 0.069(8) 0.004(6) -0.009(6) -0.008(5)
C21 0.039(7) 0.046(7) 0.085(11) -0.013(7) 0.017(7) 0.000(5)
C22 0.073(9) 0.055(8) 0.044(7) 0.004(6) 0.011(6) -0.019(7)
C23 0.036(6) 0.044(7) 0.039(7) 0.022(6) -0.008(5) 0.005(5)
C24 0.027(6) 0.047(8) 0.036(6) -0.019(6) -0.001(4) -0.005(5)
C25 0.034(6) 0.027(6) 0.054(8) 0.004(6) 0.001(5) -0.005(5)
C26 0.045(6) 0.048(8) 0.025(6) -0.014(5) 0.001(5) 0.014(6)
C27 0.053(8) 0.037(7) 0.048(7) -0.018(6) -0.004(6) 0.008(6)
C28 0.036(6) 0.041(6) 0.099(11) -0.042(7) 0.009(6) 0.004(5)
C29 0.063(9) 0.091(11) 0.033(6) 0.004(7) 0.020(6) 0.018(8)
C30 0.047(7) 0.035(6) 0.114(13) -0.011(7) 0.021(8) -0.014(5)
C31 0.043(8) 0.20(2) 0.063(10) -0.050(13) -0.012(8) -0.005(11)
C32 0.062(9) 0.102(13) 0.056(9) 0.020(9) 0.007(7) 0.024(9)

loop_
_atom_type_symbol
_atom_type_description
_atom_type_scat_dispersion_real
_atom_type_scat_dispersion_imag
_atom_type_scat_source
C C 0.0033 0.0016 'International Tables Vol C Tables 4.2.6.8 and 6.1.1.4'
H H 0.0000 0.0000 'International Tables Vol C Tables 4.2.6.8 and 6.1.1.4'
N N 0.0061 0.0033 'International Tables Vol C Tables 4.2.6.8 and 6.1.1.4'
Pd Pd -0.9988 1.0072 'International Tables Vol C Tables 4.2.6.8 and 6.1.1.4'
Yb Yb -0.3850 5.5486 'International Tables Vol C Tables 4.2.6.8 and 6.1.1.4'

loop_
_geom_angle_atom_site_label_1
_geom_angle_atom_site_label_2
_geom_angle_atom_site_label_3
_geom_angle
N1 Yb1 N2 35.0(2)
N1 Yb1 C24 78.8(4)
N2 Yb1 C24 88.3(4)
N1 Yb1 C26 125.8(4)
N2 Yb1 C26 113.1(4)
C24 Yb1 C26 52.3(4)
N1 Yb1 C17 122.6(4)
N2 Yb1 C17 134.4(5)
C24 Yb1 C17 133.0(5)
C26 Yb1 C17 108.7(4)
N1 Yb1 C25 94.3(4)
N2 Yb1 C25 85.5(4)
C24 Yb1 C25 31.5(4)
C26 Yb1 C25 31.7(4)
C17 Yb1 C25 139.2(4)
N1 Yb1 C23 98.1(5)
N2 Yb1 C23 118.0(5)
C24 Yb1 C23 31.6(4)
C26 Yb1 C23 52.9(4)
C17 Yb1 C23 101.4(4)
C25 Yb1 C23 52.5(4)
N1 Yb1 C27 128.1(4)
N2 Yb1 C27 137.2(5)
C24 Yb1 C27 51.8(4)
C26 Yb1 C27 32.7(5)
C17 Yb1 C27 88.4(3)
C25 Yb1 C27 52.6(5)
C23 Yb1 C27 30.9(4)
N1 Yb1 C13 91.5(4)
N2 Yb1 C13 107.7(5)
C24 Yb1 C13 136.3(5)
C26 Yb1 C13 138.8(5)
C17 Yb1 C13 31.2(4)
C25 Yb1 C13 163.6(5)
C23 Yb1 C13 111.4(4)
C27 Yb1 C13 112.3(5)
N1 Yb1 C15 106.2(4)
N2 Yb1 C15 91.5(4)
C24 Yb1 C15 170.7(4)
C26 Yb1 C15 119.6(4)
C17 Yb1 C15 51.1(4)
C25 Yb1 C15 139.3(4)
C23 Yb1 C15 150.4(4)
C27 Yb1 C15 125.1(4)
C13 Yb1 C15 52.3(5)
N1 Yb1 C16 133.0(4)
N2 Yb1 C16 121.5(4)
C24 Yb1 C16 147.4(4)
C26 Yb1 C16 99.9(4)
C17 Yb1 C16 30.9(4)
C25 Yb1 C16 129.7(5)
C23 Yb1 C16 120.5(4)
C27 Yb1 C16 95.7(4)
C13 Yb1 C16 51.6(5)
C15 Yb1 C16 30.3(4)
N1 Yb1 C14 81.0(5)
N2 Yb1 C14 82.1(5)
C24 Yb1 C14 156.3(4)
C26 Yb1 C14 151.1(4)
C17 Yb1 C14 52.3(4)
C25 Yb1 C14 164.3(5)
C23 Yb1 C14 142.8(4)
C27 Yb1 C14 140.7(5)
C13 Yb1 C14 32.2(5)
C15 Yb1 C14 32.4(5)
C16 Yb1 C14 52.1(4)
C9 Pd1 C8 87.9(4)
C9 Pd1 N4 176.9(5)
C8 Pd1 N4 94.6(4)
C9 Pd1 N3 98.3(4)
C8 Pd1 N3 173.5(4)
N4 Pd1 N3 79.2(2)
C4 N1 N2 119.7(6)
C4 N1 Yb1 164.9(6)
N2 N1 Yb1 74.4(4)
C1 N2 N1 120.6(6)
C1 N2 Yb1 168.6(5)
N1 N2 Yb1 70.7(4)
C10 N3 C2 119.0(7)
C10 N3 Pd1 130.4(5)
C2 N3 Pd1 110.5(5)
C7 N4 C3 118.8(7)
C7 N4 Pd1 130.3(6)
C3 N4 Pd1 110.3(5)
N2 C1 C2 122.0(7)
N2 C1 C12 120.9(7)
C2 C1 C12 117.1(7)
N3 C2 C1 122.9(7)
N3 C2 C3 119.2(7)
C1 C2 C3 117.9(7)
N4 C3 C4 121.0(7)
N4 C3 C2 120.6(7)
C4 C3 C2 118.2(7)
N1 C4 C5 120.2(7)
N1 C4 C3 121.3(7)
C5 C4 C3 118.5(7)
C6 C5 C4 118.5(8)
C6 C5 H5 120.8
C4 C5 H5 120.8
C5 C6 C7 119.7(8)
C5 C6 H6 120.2
C7 C6 H6 120.2
N4 C7 C6 123.1(8)
N4 C7 H7 118.4
C6 C7 H7 118.4
Pd1 C8 H8A 109.5
Pd1 C8 H8B 109.5
H8A C8 H8B 109.5
Pd1 C8 H8C 109.5
H8A C8 H8C 109.5
H8B C8 H8C 109.5
Pd1 C9 H9A 109.5
Pd1 C9 H9B 109.5
H9A C9 H9B 109.5
Pd1 C9 H9C 109.5
H9A C9 H9C 109.5
H9B C9 H9C 109.5
N3 C10 C11 121.3(7)
N3 C10 H10 119.3
C11 C10 H10 119.3
C12 C11 C10 121.1(8)
C12 C11 H11 119.4
C10 C11 H11 119.4
C11 C12 C1 118.5(7)
C11 C12 H12 120.8
C1 C12 H12 120.8
C17 C13 C14 108.2(14)
C17 C13 C22 125.4(14)
C14 C13 C22 126.3(14)
C17 C13 Yb1 74.1(8)
C14 C13 Yb1 75.3(8)
C22 C13 Yb1 119.6(10)
C13 C14 C15 104.0(13)
C13 C14 C21 125.9(14)
C15 C14 C21 129.9(14)
C13 C14 Yb1 72.6(8)
C15 C14 Yb1 72.7(8)
C21 C14 Yb1 122.4(9)
C16 C15 C14 109.5(14)
C16 C15 C20 129.6(12)
C14 C15 C20 120.7(12)
C16 C15 Yb1 75.5(8)
C14 C15 Yb1 75.0(9)
C20 C15 Yb1 120.2(8)
C15 C16 C17 109.0(13)
C15 C16 C19 124.2(13)
C17 C16 C19 126.7(13)
C15 C16 Yb1 74.2(8)
C17 C16 Yb1 73.4(8)
C19 C16 Yb1 120.8(8)
C16 C17 C13 109.3(13)
C16 C17 C18 126.9(14)
C13 C17 C18 123.0(14)
C16 C17 Yb1 75.7(8)
C13 C17 Yb1 74.7(8)
C18 C17 Yb1 124.5(8)
C17 C18 H18A 109.5
C17 C18 H18B 109.5
H18A C18 H18B 109.5
C17 C18 H18C 109.5
H18A C18 H18C 109.5
H18B C18 H18C 109.5
C16 C19 H19A 109.5
C16 C19 H19B 109.5
H19A C19 H19B 109.5
C16 C19 H19C 109.5
H19A C19 H19C 109.5
H19B C19 H19C 109.5
C15 C20 H20A 109.5
C15 C20 H20B 109.5
H20A C20 H20B 109.5
C15 C20 H20C 109.5
H20A C20 H20C 109.5
H20B C20 H20C 109.5
C14 C21 H21A 109.5
C14 C21 H21B 109.5
H21A C21 H21B 109.5
C14 C21 H21C 109.5
H21A C21 H21C 109.5
H21B C21 H21C 109.5
C13 C22 H22A 109.5
C13 C22 H22B 109.5
H22A C22 H22B 109.5
C13 C22 H22C 109.5
H22A C22 H22C 109.5
H22B C22 H22C 109.5
C27 C23 C24 107.5(12)
C27 C23 C32 124.5(15)
C24 C23 C32 128.0(14)
C27 C23 Yb1 74.6(9)
C24 C23 Yb1 72.4(8)
C32 C23 Yb1 118.2(9)
C25 C24 C23 110.2(11)
C25 C24 C31 125.2(14)
C23 C24 C31 124.1(16)
C25 C24 Yb1 76.0(9)
C23 C24 Yb1 75.9(7)
C31 C24 Yb1 121.7(10)
C24 C25 C26 107.2(11)
C24 C25 C30 125.8(13)
C26 C25 C30 127.0(14)
C24 C25 Yb1 72.6(8)
C26 C25 Yb1 73.1(7)
C30 C25 Yb1 119.7(8)
C25 C26 C27 106.9(12)
C25 C26 C29 124.6(14)
C27 C26 C29 127.6(13)
C25 C26 Yb1 75.2(7)
C27 C26 Yb1 74.7(8)
C29 C26 Yb1 124.0(9)
C23 C27 C26 108.1(12)
C23 C27 C28 129.3(16)
C26 C27 C28 121.5(14)
C23 C27 Yb1 74.5(9)
C26 C27 Yb1 72.5(7)
C28 C27 Yb1 128.2(9)
C27 C28 H28A 109.5
C27 C28 H28B 109.5
H28A C28 H28B 109.5
C27 C28 H28C 109.5
H28A C28 H28C 109.5
H28B C28 H28C 109.5
C26 C29 H29A 109.5
C26 C29 H29B 109.5
H29A C29 H29B 109.5
C26 C29 H29C 109.5
H29A C29 H29C 109.5
H29B C29 H29C 109.5
C25 C30 H30A 109.5
C25 C30 H30B 109.5
H30A C30 H30B 109.5
C25 C30 H30C 109.5
H30A C30 H30C 109.5
H30B C30 H30C 109.5
C24 C31 H31A 109.5
C24 C31 H31B 109.5
H31A C31 H31B 109.5
C24 C31 H31C 109.5
H31A C31 H31C 109.5
H31B C31 H31C 109.5
C23 C32 H32A 109.5
C23 C32 H32B 109.5
H32A C32 H32B 109.5
C23 C32 H32C 109.5
H32A C32 H32C 109.5
H32B C32 H32C 109.5

loop_
_geom_bond_atom_site_label_1
_geom_bond_atom_site_label_2
_geom_bond_distance
Yb1 N1 2.267(6)
Yb1 N2 2.314(6)
Yb1 C24 2.536(13)
Yb1 C26 2.552(12)
Yb1 C17 2.574(13)
Yb1 C25 2.579(13)
Yb1 C23 2.580(13)
Yb1 C27 2.581(14)
Yb1 C13 2.582(14)
Yb1 C15 2.587(14)
Yb1 C16 2.603(13)
Yb1 C14 2.617(13)
Pd1 C9 1.992(10)
Pd1 C8 1.994(10)
Pd1 N4 2.167(7)
Pd1 N3 2.176(6)
N1 C4 1.375(10)
N1 N2 1.377(9)
N2 C1 1.360(9)
N3 C10 1.334(10)
N3 C2 1.351(9)
N4 C7 1.326(12)
N4 C3 1.343(10)
C1 C2 1.410(10)
C1 C12 1.430(10)
C2 C3 1.424(10)
C3 C4 1.423(11)
C4 C5 1.422(11)
C5 C6 1.347(12)
C5 H5 0.9500
C6 C7 1.406(13)
C6 H6 0.9500
C7 H7 0.9500
C8 H8A 0.9800
C8 H8B 0.9800
C8 H8C 0.9800
C9 H9A 0.9800
C9 H9B 0.9800
C9 H9C 0.9800
C10 C11 1.404(10)
C10 H10 0.9500
C11 C12 1.355(10)
C11 H11 0.9500
C12 H12 0.9500
C13 C17 1.39(2)
C13 C14 1.44(2)
C13 C22 1.53(2)
C14 C15 1.45(2)
C14 C21 1.468(19)
C15 C16 1.355(16)
C15 C20 1.487(18)
C16 C17 1.38(2)
C16 C19 1.527(18)
C17 C18 1.557(18)
C18 H18A 0.9800
C18 H18B 0.9800
C18 H18C 0.9800
C19 H19A 0.9800
C19 H19B 0.9800
C19 H19C 0.9800
C20 H20A 0.9800
C20 H20B 0.9800
C20 H20C 0.9800
C21 H21A 0.9800
C21 H21B 0.9800
C21 H21C 0.9800
C22 H22A 0.9800
C22 H22B 0.9800
C22 H22C 0.9800
C23 C27 1.375(19)
C23 C24 1.396(19)
C23 C32 1.501(19)
C24 C25 1.387(18)
C24 C31 1.54(2)
C25 C26 1.401(17)
C25 C30 1.547(17)
C26 C27 1.45(2)
C26 C29 1.533(16)
C27 C28 1.513(17)
C28 H28A 0.9800
C28 H28B 0.9800
C28 H28C 0.9800
C29 H29A 0.9800
C29 H29B 0.9800
C29 H29C 0.9800
C30 H30A 0.9800
C30 H30B 0.9800
C30 H30C 0.9800
C31 H31A 0.9800
C31 H31B 0.9800
C31 H31C 0.9800
C32 H32A 0.9800
C32 H32B 0.9800
C32 H32C 0.9800

loop_
_geom_torsion_atom_site_label_1
_geom_torsion_atom_site_label_2
_geom_torsion_atom_site_label_3
_geom_torsion_atom_site_label_4
_geom_torsion
C4 N1 N2 C1 7(2)
Yb1 N1 N2 C1 -178.4(14)
C4 N1 N2 Yb1 -174.1(15)
N1 N2 C1 C2 -5(2)
Yb1 N2 C1 C2 -178(5)
N1 N2 C1 C12 176.4(13)
Yb1 N2 C1 C12 4(7)
C10 N3 C2 C1 4(2)
Pd1 N3 C2 C1 -178.4(11)
C10 N3 C2 C3 -177.5(13)
Pd1 N3 C2 C3 -0.1(17)
N2 C1 C2 N3 179.7(15)
C12 C1 C2 N3 -2(2)
N2 C1 C2 C3 1(2)
C12 C1 C2 C3 179.7(14)
C7 N4 C3 C4 -9(2)
Pd1 N4 C3 C4 179.7(14)
C7 N4 C3 C2 177.7(18)
Pd1 N4 C3 C2 6.1(18)
N3 C2 C3 N4 -4(2)
C1 C2 C3 N4 174.0(15)
N3 C2 C3 C4 -178.0(16)
C1 C2 C3 C4 0(2)
N2 N1 C4 C5 175.5(17)
Yb1 N1 C4 C5 18(6)
N2 N1 C4 C3 -6(2)
Yb1 N1 C4 C3 -163(3)
N4 C3 C4 N1 -171.8(15)
C2 C3 C4 N1 2(3)
N4 C3 C4 C5 7(3)
C2 C3 C4 C5 -179.3(17)
N1 C4 C5 C6 177(2)
C3 C4 C5 C6 -1(3)
C4 C5 C6 C7 -2(4)
C3 N4 C7 C6 5(3)
Pd1 N4 C7 C6 174.8(17)
C5 C6 C7 N4 0(4)
C2 N3 C10 C11 -4(2)
Pd1 N3 C10 C11 179.5(10)
N3 C10 C11 C12 1(2)
C10 C11 C12 C1 1.2(19)
N2 C1 C12 C11 177.6(16)
C2 C1 C12 C11 -0.8(18)
C17 C13 C14 C15 -0.9(15)
C22 C13 C14 C15 -177.5(13)
Yb1 C13 C14 C15 66.4(9)
C17 C13 C14 C21 174.9(13)
C22 C13 C14 C21 -2(2)
Yb1 C13 C14 C21 -117.7(14)
C17 C13 C14 Yb1 -67.4(10)
C22 C13 C14 Yb1 116.1(14)
C13 C14 C15 C16 1.9(16)
C21 C14 C15 C16 -173.6(13)
Yb1 C14 C15 C16 68.3(10)
C13 C14 C15 C20 177.2(11)
C21 C14 C15 C20 2(2)
Yb1 C14 C15 C20 -116.5(12)
C13 C14 C15 Yb1 -66.4(9)
C21 C14 C15 Yb1 118.0(15)
C14 C15 C16 C17 -2.2(16)
C20 C15 C16 C17 -176.9(12)
Yb1 C15 C16 C17 65.7(9)
C14 C15 C16 C19 175.2(12)
C20 C15 C16 C19 1(2)
Yb1 C15 C16 C19 -116.9(12)
C14 C15 C16 Yb1 -67.9(10)
C20 C15 C16 Yb1 117.4(14)
C15 C16 C17 C13 1.6(15)
C19 C16 C17 C13 -175.7(13)
Yb1 C16 C17 C13 67.8(10)
C15 C16 C17 C18 171.2(11)
C19 C16 C17 C18 -6(2)
Yb1 C16 C17 C18 -122.6(12)
C15 C16 C17 Yb1 -66.2(10)
C19 C16 C17 Yb1 116.4(13)
C14 C13 C17 C16 -0.3(15)
C22 C13 C17 C16 176.2(13)
Yb1 C13 C17 C16 -68.5(9)
C14 C13 C17 C18 -170.4(11)
C22 C13 C17 C18 6(2)
Yb1 C13 C17 C18 121.5(11)
C14 C13 C17 Yb1 68.2(10)
C22 C13 C17 Yb1 -115.3(14)
C27 C23 C24 C25 -2.1(17)
C32 C23 C24 C25 178.5(14)
Yb1 C23 C24 C25 -69.0(11)
C27 C23 C24 C31 -174.1(14)
C32 C23 C24 C31 7(2)
Yb1 C23 C24 C31 119.0(14)
C27 C23 C24 Yb1 66.9(11)
C32 C23 C24 Yb1 -112.5(14)
C23 C24 C25 C26 3.6(17)
C31 C24 C25 C26 175.4(13)
Yb1 C24 C25 C26 -65.4(9)
C23 C24 C25 C30 -176.6(12)
C31 C24 C25 C30 -5(2)
Yb1 C24 C25 C30 114.4(13)
C23 C24 C25 Yb1 69.0(10)
C31 C24 C25 Yb1 -119.2(15)
C24 C25 C26 C27 -3.6(16)
C30 C25 C26 C27 176.7(12)
Yb1 C25 C26 C27 -68.6(9)
C24 C25 C26 C29 -173.6(12)
C30 C25 C26 C29 7(2)
Yb1 C25 C26 C29 121.3(12)
C24 C25 C26 Yb1 65.0(10)
C30 C25 C26 Yb1 -114.7(13)
C24 C23 C27 C26 -0.2(17)
C32 C23 C27 C26 179.3(12)
Yb1 C23 C27 C26 65.3(10)
C24 C23 C27 C28 167.5(14)
C32 C23 C27 C28 -13(3)
Yb1 C23 C27 C28 -127.0(16)
C24 C23 C27 Yb1 -65.5(10)
C32 C23 C27 Yb1 114.0(14)
C25 C26 C27 C23 2.3(17)
C29 C26 C27 C23 172.0(13)
Yb1 C26 C27 C23 -66.6(11)
C25 C26 C27 C28 -166.5(12)
C29 C26 C27 C28 3(2)
Yb1 C26 C27 C28 124.5(13)
C25 C26 C27 Yb1 68.9(9)
C29 C26 C27 Yb1 -121.4(13)
